data_7126319
loop_
_publ_author_name
'Geringer, Eugenie'
'Leusmann, Eliza'
'Tambornino, Frank'
'Gerhard, Marina'
'Koch, Martin'
'Dehnen, Stefanie'

_publ_section_title
;
 Trapping of ZnCl<sub>2</sub> by bipyridyl-functionalized organotin
 sulfide clusters, and its effect on optical properties.
;
_journal_issue 35
_journal_name_full 'Chemical communications (Cambridge, England)'
_journal_page_first 4769
_journal_page_last 4772
_journal_paper_doi 10.1039/d0cc01887b
_journal_volume 56
_journal_year 2020
_chemical_formula_moiety 'C76 H76 N16 S5.45 Sn3.63, 3.5(C H2 Cl2), 0.09(S6 Sn4)'
_chemical_formula_sum 'C79.5 H83 Cl7 N16 S6 Sn4'
_chemical_formula_weight 2177.88
_space_group_crystal_system orthorhombic
_space_group_IT_number 33
_space_group_name_Hall 'P 2c -2n'
_space_group_name_H-M_alt 'P n a 21'
_atom_sites_solution_hydrogens geom
_audit_creation_date 2020-03-03
_audit_creation_method
;
Olex2 1.2
(compiled 2018.05.29 svn.r3508 for OlexSys, GUI svn.r5506)
;
_audit_update_record
;
2020-03-11 deposited with the CCDC.	2020-03-30 downloaded from the CCDC.
;
_cell_angle_alpha 90
_cell_angle_beta 90
_cell_angle_gamma 90
_cell_formula_units_Z 4
_cell_length_a 25.9881(11)
_cell_length_b 22.3278(7)
_cell_length_c 15.5336(5)
_cell_measurement_reflns_used 39483
_cell_measurement_temperature 100
_cell_measurement_theta_max 69.995
_cell_measurement_theta_min 2.6
_cell_volume 9013.5(6)
_computing_molecular_graphics 'Olex2 (Dolomanov et al., 2009)'
_computing_publication_material 'Olex2 (Dolomanov et al., 2009)'
_computing_structure_refinement 'ShelXL (Sheldrick, 2015)'
_diffrn_ambient_temperature 100.0
_diffrn_measured_fraction_theta_full 1.000
_diffrn_measured_fraction_theta_max 1.000
_diffrn_measurement_device_type 'StadiVari STOE'
_diffrn_radiation_type CuK\a
_diffrn_radiation_wavelength 1.54186
_diffrn_reflns_av_R_equivalents 0.0741
_diffrn_reflns_av_unetI/netI 0.0555
_diffrn_reflns_Laue_measured_fraction_full 1.000
_diffrn_reflns_Laue_measured_fraction_max 1.000
_diffrn_reflns_limit_h_max 31
_diffrn_reflns_limit_h_min -31
_diffrn_reflns_limit_k_max 20
_diffrn_reflns_limit_k_min -26
_diffrn_reflns_limit_l_max 18
_diffrn_reflns_limit_l_min -18
_diffrn_reflns_number 144977
_diffrn_reflns_point_group_measured_fraction_full 0.987
_diffrn_reflns_point_group_measured_fraction_max 0.987
_diffrn_reflns_theta_full 67.498
_diffrn_reflns_theta_max 67.498
_diffrn_reflns_theta_min 3.401
_exptl_absorpt_coefficient_mu 12.331
_exptl_absorpt_correction_T_max 0.0419
_exptl_absorpt_correction_T_min 0.0099
_exptl_absorpt_correction_type sphere
_exptl_absorpt_process_details 'R. H. Blessing, Acta Cryst. (1995). A51, 33 - 38.'
_exptl_crystal_colour 'clear light yellow'
_exptl_crystal_colour_lustre clear
_exptl_crystal_colour_modifier light
_exptl_crystal_colour_primary yellow
_exptl_crystal_density_diffrn 1.605
_exptl_crystal_description block
_exptl_crystal_F_000 4348
_exptl_crystal_size_max 0.14
_exptl_crystal_size_mid 0.1
_exptl_crystal_size_min 0.014
_exptl_crystal_size_rad 0.1
_refine_diff_density_max 1.607
_refine_diff_density_min -0.624
_refine_diff_density_rms 0.143
_refine_ls_abs_structure_details
;
 Flack x determined using 4024 quotients [(I+)-(I-)]/[(I+)+(I-)]
 (Parsons, Flack and Wagner, Acta Cryst. B69 (2013) 249-259).
;
_refine_ls_abs_structure_Flack 0.040(4)
_refine_ls_extinction_method none
_refine_ls_goodness_of_fit_ref 0.896
_refine_ls_hydrogen_treatment constr
_refine_ls_matrix_type full
_refine_ls_number_parameters 1094
_refine_ls_number_reflns 16046
_refine_ls_number_restraints 25
_refine_ls_restrained_S_all 0.897
_refine_ls_R_factor_all 0.0719
_refine_ls_R_factor_gt 0.0543
_refine_ls_shift/su_max 0.000
_refine_ls_shift/su_mean 0.000
_refine_ls_structure_factor_coef Fsqd
_refine_ls_weighting_details 'w=1/[\s^2^(Fo^2^)+(0.0916P)^2^] where P=(Fo^2^+2Fc^2^)/3'
_refine_ls_weighting_scheme calc
_refine_ls_wR_factor_gt 0.1347
_refine_ls_wR_factor_ref 0.1414
_reflns_Friedel_coverage 0.899
_reflns_Friedel_fraction_full 0.974
_reflns_Friedel_fraction_max 0.974
_reflns_number_gt 10800
_reflns_number_total 16046
_reflns_threshold_expression 'I > 2\s(I)'
_cod_data_source_file d0cc01887b2.cif
_cod_data_source_block eg069yc
_cod_depositor_comments 'Adding full bibliography for 7126312--7126319.cif.'
_cod_original_formula_sum 'C79.50 H83 Cl7 N16 S6 Sn4'
_cod_database_code 7126319
_shelx_shelxl_version_number 2014/7
_shelx_space_group_comment
;
The symmetry employed for this shelxl refinement is uniquely defined
by the following loop, which should always be used as a source of
symmetry information in preference to the above space-group names.
They are only intended as comments.
;
_shelx_estimated_absorpt_t_max 0.846
_shelx_estimated_absorpt_t_min 0.277
_olex2_refinement_description
;
1. Fixed Uiso
 At 1.2 times of:
  All C(H) groups, All C(H,H) groups
 At 1.5 times of:
  All C(H,H,H) groups
2. Restrained distances
 Cl7-C80 = Cl8-C80
 1.771 with sigma of 0.01
 Cl7-Cl8
 2.916 with sigma of 0.03
3. Uiso/Uaniso restraints and constraints
Cl7 \\sim Cl8 \\sim C80: within 2A with sigma of 0.04 and sigma for terminal
atoms of 0.08
Uiso(S2B) = Uiso(S5B) = Uiso(S4B) = Uiso(S1B) = Uiso(S6B) = Uiso(S3B)
Uanis(S2A) = Uanis(S5A) = Uanis(S1A) = Uanis(S4A) = Uanis(S6A) = Uanis(S3A)
Uanis(Sn3A) = Uanis(Sn1A) = Uanis(Sn4A) = Uanis(Sn2A)
Uanis(Sn1B) = Uanis(Sn2B) = Uanis(Sn3B) = Uanis(Sn4B)
4. Rigid body (RIGU) restrains
 Cl7, Cl8, C80
 with sigma for 1-2 distances of 0.004 and sigma for 1-3 distances of 0.004
5. Others
 Fixed Sof: Sn2(0.90823) Sn1(0.90823) Sn4(0.90823) Sn3(0.90823) S3(0.90823)
 S6(0.90823) S1(0.90823) S2(0.90823) S4(0.90823) S5(0.90823) Sn1A(0.06501)
 Sn2A(0.06501) Sn3B(0.02676) Sn4B(0.02676) Sn3A(0.06501) Sn4A(0.06501)
 Sn1B(0.02676) Sn2B(0.02676) S5A(0.06501) S1A(0.06501) S2A(0.06501)
 S3A(0.06501) S6A(0.06501) S4A(0.06501) S2B(0.02676) S1B(0.02676) S3B(0.02676)
 S4B(0.02676) S5B(0.02676) S6B(0.02676) Cl7(0.5) Cl8(0.5) C80(0.5) H80A(0.5)
 H80B(0.5)
6.a Secondary CH2 refined with riding coordinates:
 C23(H23A,H23B), C4(H4A,H4B), C42(H42A,H42B), C61(H61A,H61B), C77(H77A,H77B),
 C78(H78A,H78B), C79(H79A,H79B), C80(H80A,H80B)
6.b Aromatic/amide H refined with riding coordinates:
 C76(H76), C50(H50), C19(H19), C31(H31), C57(H57), C49(H49), C26(H26),
 C36(H36), C48(H48), C64(H64), C29(H29), C10(H10), C55(H55), C38(H38), C54(H54),
  C45(H45), C35(H35), C11(H11), C12(H12), C17(H17), C30(H30), C7(H7), C67(H67),
 C74(H74), C53(H53), C34(H34), C15(H15), C68(H68), C72(H72), C16(H16), C73(H73),
  C69(H69)
6.c Fitted hexagon refined as free rotating group:
 C19(C18,C14,C13,C9,C8), C46(C47,C51,C52,C56,C57)
6.d Idealised Me refined as rotating group:
 C3(H3A,H3B,H3C), C40(H40A,H40B,H40C), C59(H59A,H59B,H59C), C21(H21A,H21B,
 H21C), C2(H2A,H2B,H2C), C6(H6A,H6B,H6C), C60(H60A,H60B,H60C), C41(H41A,H41B,
 H41C), C25(H25A,H25B,H25C), C22(H22A,H22B,H22C), C63(H63A,H63B,H63C), C44(H44A,
 H44B,H44C)
;
_olex2_submission_special_instructions 'No special instructions were received'

loop_
_space_group_symop_operation_xyz
'x, y, z'
'-x, -y, z+1/2'
'x+1/2, -y+1/2, z'
'-x+1/2, y+1/2, z+1/2'

loop_
_atom_site_label
_atom_site_type_symbol
_atom_site_fract_x
_atom_site_fract_y
_atom_site_fract_z
_atom_site_U_iso_or_equiv
_atom_site_adp_type
_atom_site_occupancy
_atom_site_site_symmetry_order
_atom_site_calc_flag
_atom_site_refinement_flags_posn
_atom_site_refinement_flags_adp
_atom_site_refinement_flags_occupancy
_atom_site_disorder_assembly
_atom_site_disorder_group
Sn2 Sn 0.31711(3) 0.09310(3) 0.59866(6) 0.03800(19) Uani 0.9082 1 d . . P A 1
Sn1 Sn 0.32225(3) 0.07859(3) 0.81671(6) 0.0379(2) Uani 0.9082 1 d . . P A 1
Sn4 Sn 0.17591(3) 0.02703(3) 0.81652(6) 0.0402(2) Uani 0.9082 1 d . . P A 1
Sn3 Sn 0.18116(3) 0.01248(3) 0.59828(6) 0.0395(2) Uani 0.9082 1 d . . P A 1
S3 S 0.24903(15) 0.05266(15) 0.5095(2) 0.0421(7) Uani 0.9082 1 d . . P A 1
S6 S 0.24937(15) 0.05275(15) 0.9053(2) 0.0418(7) Uani 0.9082 1 d . . P A 1
S1 S 0.34496(12) 0.01370(13) 0.7010(2) 0.0416(7) Uani 0.9082 1 d . . P A 1
S2 S 0.29322(12) 0.15821(13) 0.7149(2) 0.0408(7) Uani 0.9082 1 d . . P A 1
S4 S 0.20386(12) -0.05316(13) 0.7145(2) 0.0431(7) Uani 0.9082 1 d . . P A 1
S5 S 0.15234(13) 0.09164(13) 0.7009(3) 0.0435(7) Uani 0.9082 1 d . . P A 1
Cl1 Cl 0.3825(2) 0.07295(18) 0.2185(3) 0.0873(13) Uani 1 1 d . . . . .
Cl2 Cl 0.48069(19) 0.0191(2) 0.2715(3) 0.0870(13) Uani 1 1 d . . . . .
Cl3 Cl 0.1355(2) 0.03552(18) 0.2138(3) 0.0897(13) Uani 1 1 d . . . . .
Cl6 Cl 0.1150(2) -0.2753(2) 0.6589(4) 0.0949(14) Uani 1 1 d . . . B 1
Cl4 Cl 0.0331(2) 0.0803(3) 0.2582(4) 0.1033(16) Uani 1 1 d . . . . .
Cl5 Cl 0.0512(2) -0.1896(3) 0.5679(5) 0.1121(19) Uani 1 1 d . . . B 1
N14 N 0.1183(5) 0.1604(5) 0.9027(8) 0.057(3) Uani 1 1 d . . . A 1
N2 N 0.3837(4) -0.0562(5) 0.9037(7) 0.048(3) Uani 1 1 d . . . A 1
N11 N 0.3360(5) -0.3234(5) 0.6159(8) 0.058(3) Uani 1 1 d . . . A 1
N13 N 0.1254(5) 0.0988(5) 0.9087(8) 0.057(3) Uani 1 1 d . . . A 1
N7 N 0.1626(5) 0.4308(5) 0.6127(8) 0.060(3) Uani 1 1 d . . . A 1
N4 N 0.3156(5) -0.3370(6) 0.8477(8) 0.063(3) Uani 1 1 d . . . A 1
N10 N 0.2160(5) -0.1338(5) 0.5257(7) 0.052(3) Uani 1 1 d . . . A 1
N3 N 0.4062(5) -0.2954(5) 0.9058(8) 0.058(3) Uani 1 1 d . . . A 1
N12 N 0.4220(4) -0.2664(6) 0.6758(7) 0.058(3) Uani 1 1 d . . . A 1
N1 N 0.3738(4) 0.0060(5) 0.9080(7) 0.047(2) Uani 1 1 d . . . A 1
N8 N 0.0770(5) 0.3754(5) 0.6724(7) 0.057(3) Uani 1 1 d . . . A 1
C65 C 0.1567(6) 0.2550(6) 0.8634(8) 0.046(3) Uani 1 1 d . . . A 1
N6 N 0.2849(5) 0.2412(5) 0.5261(7) 0.057(3) Uani 1 1 d . . . A 1
N9 N 0.1868(5) -0.0828(5) 0.5100(8) 0.053(3) Uani 1 1 d . . . A 1
N15 N 0.0915(5) 0.3993(6) 0.9083(8) 0.064(3) Uani 1 1 d . . . A 1
N16 N 0.1818(5) 0.4409(6) 0.8435(8) 0.065(3) Uani 1 1 d . . . A 1
N5 N 0.3139(4) 0.1887(5) 0.5107(7) 0.049(3) Uani 1 1 d . . . A 1
C28 C 0.2021(6) 0.3359(6) 0.5771(9) 0.054(3) Uani 1 1 d . . . A 1
C76 C 0.1996(6) 0.2769(6) 0.8243(10) 0.051(3) Uani 1 1 d . . . A 1
H76 H 0.2239 0.2492 0.8022 0.062 Uiso 1 1 calc R . . A 1
C58 C 0.1203(5) -0.0261(6) 0.8901(9) 0.049(3) Uani 1 1 d . . . A 1
C50 C 0.2991(7) -0.3492(6) 0.5873(10) 0.065(4) Uani 1 1 d . . . A 1
H50 H 0.2997 -0.3917 0.5883 0.078 Uiso 1 1 calc R . . A 1
C19 C 0.2984(3) -0.1710(3) 0.8260(6) 0.054(3) Uani 1 1 d . . . A 1
H19 H 0.2738 -0.1428 0.8061 0.065 Uiso 1 1 calc R . . A 1
C18 C 0.2887(3) -0.2320(3) 0.8188(6) 0.052(3) Uani 1 1 d G . . A 1
C14 C 0.3248(3) -0.2732(2) 0.8479(6) 0.052(3) Uani 1 1 d G . . A 1
C13 C 0.3707(3) -0.2534(3) 0.8840(6) 0.051(3) Uani 1 1 d G . . A 1
C9 C 0.3804(3) -0.1924(4) 0.8912(6) 0.051(3) Uani 1 1 d G . . A 1
C8 C 0.3443(3) -0.1512(2) 0.8621(6) 0.055(3) Uani 1 1 d G . . A 1
C37 C 0.1142(5) 0.2776(6) 0.6438(9) 0.053(3) Uani 1 1 d . . . A 1
C70 C 0.1270(6) 0.3589(6) 0.8829(9) 0.055(3) Uani 1 1 d . . . A 1
C66 C 0.1190(6) 0.2962(6) 0.8929(9) 0.054(3) Uani 1 1 d . . . A 1
C3 C 0.3611(6) 0.1960(6) 0.9037(9) 0.059(4) Uani 1 1 d . . . A 1
H3A H 0.3498 0.2137 0.8492 0.088 Uiso 1 1 calc GR . . A 1
H3B H 0.3895 0.2196 0.9275 0.088 Uiso 1 1 calc GR . . A 1
H3C H 0.3324 0.1957 0.9446 0.088 Uiso 1 1 calc GR . . A 1
C1 C 0.3792(5) 0.1320(6) 0.8879(9) 0.051(3) Uani 1 1 d . . . A 1
C5 C 0.4022(5) 0.0343(6) 0.9653(8) 0.047(3) Uani 1 1 d . . . A 1
C31 C 0.2022(7) 0.4582(6) 0.5860(12) 0.068(4) Uani 1 1 d . . . A 1
H31 H 0.2025 0.5007 0.5892 0.081 Uiso 1 1 calc R . . A 1
C33 C 0.1160(6) 0.3413(6) 0.6415(9) 0.054(3) Uani 1 1 d . . . A 1
C46 C 0.3014(3) -0.1645(3) 0.5798(6) 0.049(3) Uani 1 1 d . . . A 1
C47 C 0.2987(3) -0.2267(3) 0.5802(6) 0.053(3) Uani 1 1 d G . . A 1
C51 C 0.3394(3) -0.2602(2) 0.6126(6) 0.057(3) Uani 1 1 d G . . A 1
C52 C 0.3828(3) -0.2316(3) 0.6446(6) 0.048(3) Uani 1 1 d G . . A 1
C56 C 0.3856(3) -0.1694(3) 0.6442(6) 0.053(3) Uani 1 1 d G . . A 1
C57 C 0.3449(3) -0.1359(2) 0.6118(6) 0.056(3) Uani 1 1 d G . . A 1
H57 H 0.3468 -0.0934 0.6116 0.067 Uiso 1 1 calc R . . A 1
C62 C 0.0997(6) 0.0730(6) 0.9685(10) 0.055(3) Uani 1 1 d . . . A 1
C32 C 0.1606(5) 0.3700(6) 0.6083(10) 0.056(3) Uani 1 1 d . . . A 1
C49 C 0.2544(6) -0.3208(6) 0.5517(10) 0.057(3) Uani 1 1 d . . . A 1
H49 H 0.2257 -0.3435 0.5325 0.068 Uiso 1 1 calc R . . A 1
C26 C 0.2392(5) 0.2268(6) 0.5515(8) 0.048(3) Uani 1 1 d . . . A 1
H26 H 0.2310 0.1853 0.5529 0.057 Uiso 1 1 calc R . . A 1
C40 C 0.0693(6) -0.0194(7) 0.5751(13) 0.073(5) Uani 1 1 d . . . A 1
H40A H 0.0816 -0.0574 0.5991 0.109 Uiso 1 1 calc GR . . A 1
H40B H 0.0384 -0.0266 0.5404 0.109 Uiso 1 1 calc GR . . A 1
H40C H 0.0610 0.0083 0.6221 0.109 Uiso 1 1 calc GR . . A 1
C59 C 0.1373(6) -0.0896(6) 0.9022(11) 0.062(4) Uani 1 1 d . . . A 1
H59A H 0.1471 -0.1067 0.8464 0.094 Uiso 1 1 calc GR . . A 1
H59B H 0.1091 -0.1131 0.9269 0.094 Uiso 1 1 calc GR . . A 1
H59C H 0.1670 -0.0907 0.9411 0.094 Uiso 1 1 calc GR . . A 1
C36 C 0.0706(5) 0.2503(7) 0.6803(8) 0.059(4) Uani 1 1 d . . . A 1
H36 H 0.0679 0.2079 0.6831 0.071 Uiso 1 1 calc R . . A 1
C24 C 0.3513(5) 0.1924(5) 0.4583(9) 0.048(3) Uani 1 1 d . . . A 1
C48 C 0.2548(5) -0.2587(6) 0.5466(9) 0.051(3) Uani 1 1 d . . . A 1
H48 H 0.2268 -0.2377 0.5214 0.061 Uiso 1 1 calc R . . A 1
C23 C 0.3804(5) 0.1350(6) 0.4421(8) 0.049(3) Uani 1 1 d . . . A 1
H23A H 0.4146 0.1450 0.4179 0.058 Uiso 1 1 calc R . . A 1
H23B H 0.3616 0.1113 0.3983 0.058 Uiso 1 1 calc R . . A 1
C75 C 0.2097(5) 0.3389(6) 0.8150(11) 0.056(3) Uani 1 1 d . . . A 1
C64 C 0.1559(6) 0.1894(6) 0.8699(9) 0.053(3) Uani 1 1 d . . . A 1
H64 H 0.1846 0.1676 0.8487 0.063 Uiso 1 1 calc R . . A 1
C27 C 0.1991(5) 0.2687(6) 0.5781(9) 0.049(3) Uani 1 1 d . . . A 1
C29 C 0.2459(6) 0.3672(6) 0.5457(9) 0.054(3) Uani 1 1 d . . . A 1
H29 H 0.2742 0.3462 0.5214 0.065 Uiso 1 1 calc R . . A 1
C10 C 0.4286(5) -0.1746(6) 0.9267(9) 0.053(3) Uani 1 1 d . . . A 1
H10 H 0.4367 -0.1334 0.9331 0.064 Uiso 1 1 calc R . . A 1
C4 C 0.3930(5) 0.0998(6) 0.9721(8) 0.049(3) Uani 1 1 d . . . A 1
H4A H 0.4243 0.1187 0.9962 0.058 Uiso 1 1 calc R . . A 1
H4B H 0.3647 0.1065 1.0138 0.058 Uiso 1 1 calc R . . A 1
C71 C 0.1746(5) 0.3804(6) 0.8457(9) 0.052(3) Uani 1 1 d . . . A 1
C55 C 0.4314(5) -0.1417(7) 0.6785(9) 0.058(4) Uani 1 1 d . . . A 1
H55 H 0.4340 -0.0993 0.6801 0.070 Uiso 1 1 calc R . . A 1
C38 C 0.1571(6) 0.2441(7) 0.6104(10) 0.056(3) Uani 1 1 d . . . A 1
H38 H 0.1551 0.2016 0.6116 0.067 Uiso 1 1 calc R . . A 1
C21 C 0.4306(6) 0.1193(7) 0.5785(10) 0.065(4) Uani 1 1 d . . . A 1
H21A H 0.4185 0.1215 0.6381 0.098 Uiso 1 1 calc GR . . A 1
H21B H 0.4410 0.1593 0.5592 0.098 Uiso 1 1 calc GR . . A 1
H21C H 0.4602 0.0921 0.5752 0.098 Uiso 1 1 calc GR . . A 1
C54 C 0.4699(6) -0.1749(7) 0.7078(12) 0.066(4) Uani 1 1 d . . . A 1
H54 H 0.5004 -0.1568 0.7289 0.079 Uiso 1 1 calc R . . A 1
C45 C 0.2615(5) -0.1204(6) 0.5498(8) 0.051(3) Uani 1 1 d . . . A 1
H45 H 0.2709 -0.0793 0.5488 0.061 Uiso 1 1 calc R . . A 1
C2 C 0.4267(5) 0.1337(6) 0.8275(9) 0.053(3) Uani 1 1 d . . . A 1
H2A H 0.4380 0.0927 0.8153 0.079 Uiso 1 1 calc GR . . A 1
H2B H 0.4547 0.1558 0.8556 0.079 Uiso 1 1 calc GR . . A 1
H2C H 0.4175 0.1537 0.7736 0.079 Uiso 1 1 calc GR . . A 1
C35 C 0.0310(5) 0.2871(6) 0.7125(12) 0.060(3) Uani 1 1 d . . . A 1
H35 H 0.0007 0.2700 0.7362 0.072 Uiso 1 1 calc R . . A 1
C42 C 0.1217(6) -0.0270(6) 0.4386(9) 0.058(4) Uani 1 1 d . . . A 1
H42A H 0.1415 -0.0015 0.3983 0.070 Uiso 1 1 calc R . . A 1
H42B H 0.0884 -0.0366 0.4107 0.070 Uiso 1 1 calc R . . A 1
C11 C 0.4636(7) -0.2185(7) 0.9520(11) 0.066(4) Uani 1 1 d . . . A 1
H11 H 0.4952 -0.2074 0.9782 0.080 Uiso 1 1 calc R . . A 1
C12 C 0.4522(6) -0.2781(6) 0.9388(9) 0.058(3) Uani 1 1 d . . . A 1
H12 H 0.4771 -0.3077 0.9532 0.070 Uiso 1 1 calc R . . A 1
C61 C 0.1084(6) 0.0060(6) 0.9743(9) 0.058(4) Uani 1 1 d . . . A 1
H61A H 0.0772 -0.0124 0.9997 0.069 Uiso 1 1 calc R . . A 1
H61B H 0.1372 -0.0013 1.0147 0.069 Uiso 1 1 calc R . . A 1
C17 C 0.2424(6) -0.2527(6) 0.7810(10) 0.061(4) Uani 1 1 d . . . A 1
H17 H 0.2184 -0.2253 0.7571 0.073 Uiso 1 1 calc R . . A 1
C30 C 0.2465(6) 0.4288(6) 0.5514(10) 0.059(4) Uani 1 1 d . . . A 1
H30 H 0.2755 0.4512 0.5328 0.071 Uiso 1 1 calc R . . A 1
C43 C 0.1512(6) -0.0851(6) 0.4533(10) 0.056(3) Uani 1 1 d . . . A 1
C7 C 0.3465(6) -0.0834(6) 0.8725(9) 0.052(3) Uani 1 1 d . . . A 1
H7 H 0.3177 -0.0606 0.8539 0.062 Uiso 1 1 calc R . . A 1
C67 C 0.0739(6) 0.2791(7) 0.9337(9) 0.057(3) Uani 1 1 d . . . A 1
H67 H 0.0673 0.2376 0.9421 0.068 Uiso 1 1 calc R . . A 1
C6 C 0.4398(6) 0.0038(6) 1.0219(9) 0.055(3) Uani 1 1 d . . . A 1
H6A H 0.4219 -0.0256 1.0579 0.083 Uiso 1 1 calc GR . . A 1
H6B H 0.4568 0.0334 1.0588 0.083 Uiso 1 1 calc GR . . A 1
H6C H 0.4657 -0.0167 0.9865 0.083 Uiso 1 1 calc GR . . A 1
C74 C 0.2550(6) 0.3604(7) 0.7745(9) 0.061(4) Uani 1 1 d . . . A 1
H74 H 0.2790 0.3337 0.7492 0.073 Uiso 1 1 calc R . . A 1
C53 C 0.4644(5) -0.2375(7) 0.7070(13) 0.066(4) Uani 1 1 d . . . A 1
H53 H 0.4918 -0.2610 0.7293 0.080 Uiso 1 1 calc R . . A 1
C60 C 0.0706(6) -0.0269(8) 0.8357(12) 0.072(5) Uani 1 1 d . . . A 1
H60A H 0.0589 0.0143 0.8260 0.108 Uiso 1 1 calc GR . . A 1
H60B H 0.0439 -0.0493 0.8663 0.108 Uiso 1 1 calc GR . . A 1
H60C H 0.0775 -0.0461 0.7802 0.108 Uiso 1 1 calc GR . . A 1
C41 C 0.0976(6) 0.0732(6) 0.4942(10) 0.058(4) Uani 1 1 d . . . A 1
H41A H 0.0896 0.0958 0.5464 0.087 Uiso 1 1 calc GR . . A 1
H41B H 0.0677 0.0733 0.4558 0.087 Uiso 1 1 calc GR . . A 1
H41C H 0.1270 0.0917 0.4648 0.087 Uiso 1 1 calc GR . . A 1
C34 C 0.0369(5) 0.3468(7) 0.7091(12) 0.064(4) Uani 1 1 d . . . A 1
H34 H 0.0108 0.3707 0.7346 0.077 Uiso 1 1 calc R . . A 1
C25 C 0.3689(6) 0.2489(6) 0.4087(10) 0.060(4) Uani 1 1 d . . . A 1
H25A H 0.3398 0.2765 0.4025 0.090 Uiso 1 1 calc GR . . A 1
H25B H 0.3815 0.2373 0.3516 0.090 Uiso 1 1 calc GR . . A 1
H25C H 0.3966 0.2687 0.4407 0.090 Uiso 1 1 calc GR . . A 1
C15 C 0.2690(6) -0.3526(6) 0.8148(12) 0.065(4) Uani 1 1 d . . . A 1
H15 H 0.2603 -0.3939 0.8160 0.078 Uiso 1 1 calc R . . A 1
C39 C 0.1113(5) 0.0080(6) 0.5185(8) 0.045(3) Uani 1 1 d . . . A 1
C22 C 0.4018(5) 0.0308(6) 0.4960(9) 0.053(3) Uani 1 1 d . . . A 1
H22A H 0.3964 0.0043 0.5454 0.080 Uiso 1 1 calc GR . . A 1
H22B H 0.4379 0.0289 0.4782 0.080 Uiso 1 1 calc GR . . A 1
H22C H 0.3798 0.0180 0.4482 0.080 Uiso 1 1 calc GR . . A 1
C68 C 0.0377(6) 0.3214(7) 0.9632(9) 0.055(3) Uani 1 1 d . . . A 1
H68 H 0.0074 0.3094 0.9925 0.066 Uiso 1 1 calc R . . A 1
C72 C 0.2260(6) 0.4589(7) 0.8055(13) 0.070(5) Uani 1 1 d . . . A 1
H72 H 0.2317 0.5008 0.8014 0.084 Uiso 1 1 calc R . . A 1
C63 C 0.0624(6) 0.1033(7) 1.0265(10) 0.062(4) Uani 1 1 d . . . A 1
H63A H 0.0809 0.1301 1.0656 0.093 Uiso 1 1 calc GR . . A 1
H63B H 0.0436 0.0732 1.0600 0.093 Uiso 1 1 calc GR . . A 1
H63C H 0.0380 0.1266 0.9919 0.093 Uiso 1 1 calc GR . . A 1
C20 C 0.3881(5) 0.0963(6) 0.5217(9) 0.045(3) Uani 1 1 d . . . A 1
C16 C 0.2331(6) -0.3138(7) 0.7796(10) 0.065(4) Uani 1 1 d . . . A 1
H16 H 0.2023 -0.3289 0.7548 0.078 Uiso 1 1 calc R . . A 1
C73 C 0.2630(7) 0.4225(7) 0.7729(11) 0.073(5) Uani 1 1 d . . . A 1
H73 H 0.2937 0.4387 0.7493 0.088 Uiso 1 1 calc R . . A 1
C77 C 0.4128(6) 0.0074(7) 0.2569(10) 0.067(4) Uani 1 1 d . . . . .
H77A H 0.4073 -0.0256 0.2153 0.080 Uiso 1 1 calc R . . . .
H77B H 0.3971 -0.0044 0.3124 0.080 Uiso 1 1 calc R . . . .
C78 C 0.0979(7) 0.0980(7) 0.2511(10) 0.068(4) Uani 1 1 d . . . . .
H78A H 0.1105 0.1106 0.3085 0.082 Uiso 1 1 calc R . . . .
H78B H 0.1024 0.1321 0.2111 0.082 Uiso 1 1 calc R . . . .
C44 C 0.1379(6) -0.1395(6) 0.4008(10) 0.059(4) Uani 1 1 d . . . A 1
H44A H 0.1441 -0.1311 0.3397 0.088 Uiso 1 1 calc GR . . A 1
H44B H 0.1015 -0.1495 0.4093 0.088 Uiso 1 1 calc GR . . A 1
H44C H 0.1593 -0.1733 0.4190 0.088 Uiso 1 1 calc GR . . A 1
C69 C 0.0483(7) 0.3807(7) 0.9475(11) 0.067(4) Uani 1 1 d . . . A 1
H69 H 0.0240 0.4099 0.9652 0.080 Uiso 1 1 calc R . . A 1
C79 C 0.1101(8) -0.1994(9) 0.6200(18) 0.108(7) Uani 1 1 d . . . B 1
H79A H 0.1128 -0.1711 0.6689 0.130 Uiso 1 1 calc R . . B 1
H79B H 0.1386 -0.1910 0.5795 0.130 Uiso 1 1 calc R . . B 1
Sn1A Sn 0.3236(5) -0.1372(5) 0.8177(15) 0.0379(9) Uani 0.065 1 d . . P C 3
Sn2A Sn 0.3177(5) -0.1221(5) 0.5985(14) 0.0379(9) Uani 0.065 1 d . . P C 3
Sn3B Sn 0.1852(10) 0.2318(11) 0.597(3) 0.029(2) Uani 0.0268 1 d . . P D 4
Sn4B Sn 0.1745(10) 0.2471(12) 0.820(3) 0.029(2) Uani 0.0268 1 d . . P D 4
Sn3A Sn 0.1836(4) -0.2033(5) 0.5985(14) 0.0379(9) Uani 0.065 1 d . . P C 3
Sn4A Sn 0.1769(4) -0.1877(5) 0.8164(14) 0.0379(9) Uani 0.065 1 d . . P C 3
Sn1B Sn 0.3248(8) 0.2971(10) 0.817(3) 0.029(2) Uani 0.0268 1 d . . P D 4
Sn2B Sn 0.3162(8) 0.3142(10) 0.603(3) 0.029(2) Uani 0.0268 1 d . . P D 4
S5A S 0.1545(16) -0.1220(17) 0.699(3) 0.037(3) Uani 0.065 1 d . . P C 3
S1A S 0.3478(16) -0.1975(17) 0.700(3) 0.037(3) Uani 0.065 1 d . . P C 3
S2A S 0.2950(16) -0.0562(17) 0.715(3) 0.037(3) Uani 0.065 1 d . . P C 3
S3A S 0.250(2) -0.1626(18) 0.507(3) 0.037(3) Uani 0.065 1 d . . P C 3
S6A S 0.2499(19) -0.1622(19) 0.904(3) 0.037(3) Uani 0.065 1 d . . P C 3
S4A S 0.2072(16) -0.2684(17) 0.711(3) 0.037(3) Uani 0.065 1 d . . P C 3
S2B S 0.294(3) 0.381(3) 0.721(5) 0.015(5) Uiso 0.0268 1 d . . P D 4
S1B S 0.345(3) 0.236(3) 0.696(5) 0.015(5) Uiso 0.0268 1 d . . P D 4
S3B S 0.248(3) 0.272(3) 0.504(5) 0.015(5) Uiso 0.0268 1 d . . P D 4
S4B S 0.207(2) 0.165(3) 0.712(6) 0.015(5) Uiso 0.0268 1 d . . P D 4
S5B S 0.153(2) 0.309(3) 0.700(5) 0.015(5) Uiso 0.0268 1 d . . P D 4
S6B S 0.250(3) 0.269(3) 0.908(5) 0.015(5) Uiso 0.0268 1 d . . P D 4
Cl7 Cl 0.0081(4) -0.1293(4) 0.2965(7) 0.086(3) Uani 0.5 1 d D U P . .
Cl8 Cl 0.0472(13) -0.1258(8) 0.1289(13) 0.251(14) Uani 0.5 1 d D U P . .
C80 C 0.014(2) -0.0832(13) 0.2061(17) 0.158(15) Uani 0.5 1 d D U P . .
H80A H 0.0337 -0.0465 0.2205 0.189 Uiso 0.5 1 calc R . P . .
H80B H -0.0202 -0.0714 0.1842 0.189 Uiso 0.5 1 calc R . P . .

loop_
_atom_site_aniso_label
_atom_site_aniso_U_11
_atom_site_aniso_U_22
_atom_site_aniso_U_33
_atom_site_aniso_U_23
_atom_site_aniso_U_13
_atom_site_aniso_U_12
Sn2 0.0451(4) 0.0307(4) 0.0382(4) -0.0002(6) 0.0020(4) -0.0012(3)
Sn1 0.0465(4) 0.0294(4) 0.0378(4) -0.0001(6) -0.0002(4) -0.0013(3)
Sn4 0.0476(4) 0.0316(4) 0.0414(5) 0.0024(7) 0.0011(5) -0.0022(3)
Sn3 0.0461(4) 0.0318(4) 0.0407(4) 0.0022(6) -0.0020(5) -0.0020(3)
S3 0.0503(17) 0.0391(15) 0.0369(16) 0.0015(15) -0.0012(16) -0.0060(13)
S6 0.0494(17) 0.0372(14) 0.0386(16) 0.0022(15) 0.0022(16) -0.0043(12)
S1 0.0525(17) 0.0326(15) 0.0396(17) -0.0021(14) -0.0016(16) 0.0022(12)
S2 0.0525(16) 0.0323(15) 0.0376(16) -0.0014(14) 0.0015(16) 0.0038(12)
S4 0.0560(17) 0.0332(15) 0.0400(17) 0.0033(14) -0.0038(17) 0.0036(13)
S5 0.0553(18) 0.0333(15) 0.0418(18) 0.0016(15) -0.0017(17) 0.0028(13)
Cl1 0.145(4) 0.057(2) 0.061(3) 0.0001(19) 0.009(3) 0.013(2)
Cl2 0.093(3) 0.077(3) 0.091(3) 0.008(2) 0.012(3) -0.022(2)
Cl3 0.141(4) 0.059(2) 0.070(2) 0.003(2) 0.002(3) 0.012(2)
Cl6 0.100(3) 0.083(3) 0.101(3) 0.013(3) -0.006(3) 0.004(3)
Cl4 0.097(3) 0.121(4) 0.092(4) 0.005(3) 0.003(3) -0.038(3)
Cl5 0.091(3) 0.091(3) 0.154(6) 0.037(3) 0.009(3) 0.003(3)
N14 0.062(7) 0.055(7) 0.053(7) 0.006(6) -0.002(6) -0.009(6)
N2 0.055(6) 0.049(6) 0.040(6) 0.004(5) -0.006(5) -0.006(5)
N11 0.077(8) 0.048(6) 0.050(7) 0.000(5) 0.015(6) 0.009(6)
N13 0.065(8) 0.040(6) 0.066(8) 0.011(6) -0.002(6) 0.002(5)
N7 0.067(7) 0.056(7) 0.058(8) 0.009(6) 0.001(6) 0.019(6)
N4 0.068(8) 0.058(7) 0.061(8) 0.021(6) -0.010(6) -0.023(6)
N10 0.061(7) 0.047(6) 0.049(6) -0.004(5) 0.002(5) -0.003(5)
N3 0.068(8) 0.050(6) 0.055(7) -0.002(5) -0.004(6) 0.000(5)
N12 0.053(7) 0.069(7) 0.051(7) -0.002(6) -0.005(5) 0.004(6)
N1 0.055(6) 0.042(6) 0.043(6) 0.000(5) -0.004(5) 0.003(5)
N8 0.067(7) 0.054(7) 0.050(6) -0.001(5) 0.003(6) 0.018(6)
C65 0.055(8) 0.054(8) 0.029(7) 0.007(6) 0.000(6) 0.004(6)
N6 0.091(9) 0.030(5) 0.049(6) 0.002(5) 0.006(6) 0.004(5)
N9 0.065(7) 0.039(6) 0.057(7) 0.003(5) -0.008(6) 0.005(5)
N15 0.085(9) 0.056(7) 0.051(7) -0.005(6) -0.012(6) 0.016(6)
N16 0.071(8) 0.062(8) 0.062(8) -0.002(6) -0.008(6) -0.019(6)
N5 0.054(6) 0.040(5) 0.053(6) -0.005(5) 0.000(5) 0.004(5)
C28 0.066(8) 0.052(7) 0.043(8) 0.009(6) -0.003(6) -0.002(6)
C76 0.060(8) 0.051(7) 0.043(7) 0.000(7) -0.008(7) 0.008(7)
C58 0.051(7) 0.050(7) 0.045(8) 0.000(6) 0.014(6) -0.011(6)
C50 0.110(13) 0.035(7) 0.051(9) -0.001(6) 0.018(9) 0.011(8)
C19 0.067(8) 0.039(6) 0.056(9) 0.006(7) 0.013(8) -0.003(6)
C18 0.052(7) 0.048(7) 0.055(8) -0.001(7) 0.004(7) -0.001(5)
C14 0.069(9) 0.051(8) 0.036(6) 0.000(5) 0.002(6) 0.000(7)
C13 0.066(9) 0.041(7) 0.046(7) -0.002(6) 0.011(6) -0.001(6)
C9 0.053(7) 0.051(7) 0.048(8) -0.008(6) -0.004(6) 0.006(6)
C8 0.061(9) 0.052(8) 0.051(9) -0.006(7) 0.004(7) -0.003(7)
C37 0.049(7) 0.052(7) 0.059(8) 0.008(6) -0.010(6) 0.002(6)
C70 0.068(9) 0.046(7) 0.051(8) 0.000(6) -0.013(7) 0.002(6)
C66 0.075(9) 0.041(7) 0.046(8) 0.004(6) -0.005(7) 0.002(6)
C3 0.080(10) 0.049(8) 0.047(8) -0.002(6) -0.006(7) -0.007(7)
C1 0.058(8) 0.041(7) 0.053(8) -0.004(6) -0.022(6) -0.011(6)
C5 0.059(8) 0.042(7) 0.040(7) 0.002(5) 0.009(6) -0.004(6)
C31 0.095(12) 0.040(7) 0.069(11) 0.012(7) -0.010(10) 0.009(7)
C33 0.063(8) 0.057(8) 0.042(7) 0.006(6) -0.003(6) 0.006(7)
C46 0.049(7) 0.052(8) 0.045(8) -0.001(6) 0.004(6) -0.003(6)
C47 0.071(9) 0.047(7) 0.042(8) -0.007(6) -0.004(6) -0.005(6)
C51 0.073(9) 0.052(7) 0.046(8) -0.003(6) 0.004(7) 0.003(7)
C52 0.045(7) 0.046(7) 0.053(8) 0.002(6) 0.008(6) 0.001(6)
C56 0.057(8) 0.052(8) 0.049(8) -0.001(6) 0.008(6) 0.007(6)
C57 0.064(9) 0.051(8) 0.053(9) -0.002(7) 0.003(8) -0.012(7)
C62 0.055(8) 0.054(8) 0.055(9) 0.001(7) 0.002(7) -0.001(6)
C32 0.055(7) 0.048(7) 0.063(9) -0.007(7) -0.004(7) 0.002(6)
C49 0.058(8) 0.049(7) 0.063(9) -0.007(6) -0.004(7) -0.005(6)
C26 0.066(9) 0.041(7) 0.036(7) 0.007(5) 0.006(6) 0.005(6)
C40 0.059(9) 0.061(9) 0.098(15) -0.006(8) -0.016(9) -0.003(7)
C59 0.074(10) 0.049(8) 0.064(10) 0.005(7) 0.010(8) -0.001(7)
C36 0.059(8) 0.068(9) 0.050(8) -0.001(7) -0.003(6) 0.001(7)
C24 0.044(7) 0.041(7) 0.058(8) 0.001(6) 0.000(6) -0.015(5)
C48 0.058(8) 0.047(7) 0.047(8) 0.006(6) -0.004(6) -0.002(6)
C23 0.059(8) 0.047(7) 0.040(7) 0.005(6) 0.008(6) 0.001(6)
C75 0.068(8) 0.049(7) 0.051(8) 0.004(7) -0.001(8) 0.001(6)
C64 0.069(9) 0.043(7) 0.046(7) 0.004(6) -0.013(7) 0.003(7)
C27 0.055(8) 0.045(7) 0.046(9) 0.004(6) -0.001(6) -0.004(6)
C29 0.062(8) 0.055(8) 0.045(8) 0.008(6) 0.003(6) 0.011(6)
C10 0.060(8) 0.046(7) 0.054(8) -0.004(6) -0.001(6) 0.007(6)
C4 0.051(7) 0.049(7) 0.046(7) -0.006(6) -0.005(6) 0.004(6)
C71 0.058(8) 0.051(8) 0.048(8) 0.004(6) -0.004(6) -0.004(6)
C55 0.054(8) 0.053(8) 0.068(10) 0.005(7) 0.002(7) 0.000(6)
C38 0.067(9) 0.051(8) 0.050(8) -0.006(7) 0.003(8) -0.006(7)
C21 0.056(8) 0.083(10) 0.057(10) -0.001(8) -0.008(7) -0.007(7)
C54 0.067(8) 0.081(10) 0.050(7) -0.016(9) 0.004(9) -0.016(8)
C45 0.061(8) 0.050(7) 0.041(7) -0.006(6) 0.000(6) -0.005(6)
C2 0.064(8) 0.045(6) 0.048(8) -0.003(6) -0.004(7) -0.005(6)
C35 0.050(7) 0.057(8) 0.072(9) 0.026(8) 0.008(8) 0.007(6)
C42 0.071(9) 0.058(8) 0.046(8) -0.009(7) -0.011(7) -0.007(7)
C11 0.075(10) 0.057(9) 0.067(10) 0.008(7) -0.014(8) -0.007(8)
C12 0.071(9) 0.047(7) 0.057(8) 0.008(6) -0.009(7) 0.002(7)
C61 0.072(10) 0.046(7) 0.055(9) 0.006(6) 0.013(7) -0.007(7)
C17 0.071(9) 0.049(8) 0.062(9) -0.004(7) 0.003(7) -0.008(7)
C30 0.075(10) 0.048(7) 0.054(8) 0.014(6) 0.004(7) 0.000(7)
C43 0.075(10) 0.035(6) 0.058(9) -0.001(6) 0.004(8) -0.002(6)
C7 0.069(9) 0.037(6) 0.049(8) 0.003(6) 0.004(7) -0.001(6)
C67 0.064(9) 0.054(8) 0.053(8) 0.007(7) 0.000(7) 0.014(7)
C6 0.068(9) 0.042(7) 0.056(8) 0.000(6) -0.001(7) -0.006(6)
C74 0.070(9) 0.063(9) 0.049(8) 0.015(7) -0.008(7) -0.005(7)
C53 0.063(8) 0.067(9) 0.069(9) 0.017(9) 0.004(9) 0.005(7)
C60 0.068(10) 0.076(10) 0.073(12) -0.010(8) -0.004(8) -0.013(8)
C41 0.060(9) 0.052(8) 0.063(9) 0.008(7) -0.011(7) -0.001(7)
C34 0.058(8) 0.071(9) 0.063(8) -0.012(8) 0.011(9) 0.017(7)
C25 0.073(10) 0.045(7) 0.061(9) 0.008(7) 0.004(7) 0.000(7)
C15 0.069(9) 0.054(8) 0.073(10) -0.004(9) 0.012(9) -0.013(7)
C39 0.041(7) 0.049(7) 0.045(7) 0.004(6) -0.010(6) -0.006(5)
C22 0.052(8) 0.060(8) 0.047(8) -0.006(6) 0.017(6) 0.017(6)
C68 0.050(8) 0.068(9) 0.047(8) 0.007(7) -0.002(6) 0.001(7)
C72 0.067(9) 0.047(7) 0.095(13) -0.006(8) -0.032(10) 0.003(7)
C63 0.068(9) 0.056(8) 0.062(9) 0.001(7) 0.005(7) 0.009(7)
C20 0.036(6) 0.049(7) 0.051(7) -0.006(6) 0.023(5) -0.003(5)
C16 0.073(10) 0.065(9) 0.056(9) -0.012(7) -0.008(7) 0.001(8)
C73 0.087(12) 0.055(9) 0.077(11) 0.017(8) -0.009(9) -0.027(8)
C77 0.089(11) 0.058(9) 0.054(9) 0.009(7) 0.007(8) -0.011(8)
C78 0.093(12) 0.052(8) 0.059(9) 0.010(7) 0.003(8) -0.012(8)
C44 0.077(9) 0.046(7) 0.054(8) -0.010(6) -0.010(7) -0.006(7)
C69 0.075(10) 0.056(9) 0.070(10) 0.001(8) 0.012(8) 0.019(8)
C79 0.081(12) 0.087(13) 0.16(2) 0.013(14) -0.012(13) -0.020(10)
Sn1A 0.037(2) 0.035(2) 0.042(2) -0.002(7) 0.000(3) -0.005(2)
Sn2A 0.037(2) 0.035(2) 0.042(2) -0.002(7) 0.000(3) -0.005(2)
Sn3B 0.020(5) 0.023(5) 0.043(7) 0.004(11) 0.007(6) -0.005(5)
Sn4B 0.020(5) 0.023(5) 0.043(7) 0.004(11) 0.007(6) -0.005(5)
Sn3A 0.037(2) 0.035(2) 0.042(2) -0.002(7) 0.000(3) -0.005(2)
Sn4A 0.037(2) 0.035(2) 0.042(2) -0.002(7) 0.000(3) -0.005(2)
Sn1B 0.020(5) 0.023(5) 0.043(7) 0.004(11) 0.007(6) -0.005(5)
Sn2B 0.020(5) 0.023(5) 0.043(7) 0.004(11) 0.007(6) -0.005(5)
S5A 0.052(8) 0.029(7) 0.029(7) 0.001(9) -0.003(9) 0.000(7)
S1A 0.052(8) 0.029(7) 0.029(7) 0.001(9) -0.003(9) 0.000(7)
S2A 0.052(8) 0.029(7) 0.029(7) 0.001(9) -0.003(9) 0.000(7)
S3A 0.052(8) 0.029(7) 0.029(7) 0.001(9) -0.003(9) 0.000(7)
S6A 0.052(8) 0.029(7) 0.029(7) 0.001(9) -0.003(9) 0.000(7)
S4A 0.052(8) 0.029(7) 0.029(7) 0.001(9) -0.003(9) 0.000(7)
Cl7 0.084(5) 0.063(4) 0.110(7) -0.022(4) -0.013(5) 0.004(4)
Cl8 0.48(4) 0.115(11) 0.161(14) -0.021(10) 0.15(2) -0.059(17)
C80 0.27(4) 0.105(19) 0.096(16) -0.017(13) -0.018(19) -0.04(2)

loop_
_atom_type_symbol
_atom_type_description
_atom_type_scat_dispersion_real
_atom_type_scat_dispersion_imag
_atom_type_scat_source
C C 0.0181 0.0091 'International Tables Vol C Tables 4.2.6.8 and 6.1.1.4'
H H 0.0000 0.0000 'International Tables Vol C Tables 4.2.6.8 and 6.1.1.4'
Cl Cl 0.3639 0.7018 'International Tables Vol C Tables 4.2.6.8 and 6.1.1.4'
N N 0.0311 0.0180 'International Tables Vol C Tables 4.2.6.8 and 6.1.1.4'
S S 0.3331 0.5567 'International Tables Vol C Tables 4.2.6.8 and 6.1.1.4'
Sn Sn 0.0259 5.4591 'International Tables Vol C Tables 4.2.6.8 and 6.1.1.4'

loop_
_geom_angle_atom_site_label_1
_geom_angle_atom_site_label_2
_geom_angle_atom_site_label_3
_geom_angle
_geom_angle_site_symmetry_1
_geom_angle_site_symmetry_3
_geom_angle_publ_flag
S3 Sn2 S1 108.18(11) . . ?
S3 Sn2 N5 89.0(3) . . ?
S1 Sn2 N5 162.4(3) . . ?
S2 Sn2 S3 117.85(12) . . ?
S2 Sn2 S1 91.51(12) . . ?
S2 Sn2 N5 83.5(3) . . ?
C20 Sn2 S3 108.3(4) . . ?
C20 Sn2 S1 97.2(4) . . ?
C20 Sn2 S2 127.3(3) . . ?
C20 Sn2 N5 73.0(4) . . ?
S6 Sn1 S2 107.13(12) . . ?
S6 Sn1 N1 86.7(3) . . ?
S1 Sn1 S6 118.66(12) . . ?
S1 Sn1 S2 91.71(12) . . ?
S1 Sn1 N1 84.4(3) . . ?
S2 Sn1 N1 165.7(3) . . ?
C1 Sn1 S6 111.8(4) . . ?
C1 Sn1 S1 122.9(4) . . ?
C1 Sn1 S2 97.8(4) . . ?
C1 Sn1 N1 73.2(4) . . ?
S6 Sn4 S4 107.54(12) . . ?
S6 Sn4 N13 86.4(3) . . ?
S4 Sn4 N13 165.5(3) . . ?
S5 Sn4 S6 119.18(12) . . ?
S5 Sn4 S4 91.76(12) . . ?
S5 Sn4 N13 84.8(3) . . ?
C58 Sn4 S6 110.5(4) . . ?
C58 Sn4 S4 97.7(4) . . ?
C58 Sn4 S5 123.5(4) . . ?
C58 Sn4 N13 72.8(4) . . ?
S3 Sn3 S5 108.75(12) . . ?
S3 Sn3 N9 87.8(3) . . ?
S4 Sn3 S3 118.53(12) . . ?
S4 Sn3 S5 91.46(12) . . ?
S4 Sn3 N9 83.1(3) . . ?
S5 Sn3 N9 163.2(3) . . ?
C39 Sn3 S3 107.4(4) . . ?
C39 Sn3 S4 126.8(3) . . ?
C39 Sn3 S5 98.3(4) . . ?
C39 Sn3 N9 72.8(4) . . ?
Sn3 S3 Sn2 110.25(13) . . ?
Sn1 S6 Sn4 110.54(13) . . ?
Sn1 S1 Sn2 88.67(10) . . ?
Sn2 S2 Sn1 88.11(10) . . ?
Sn3 S4 Sn4 88.16(10) . . ?
Sn4 S5 Sn3 88.60(10) . . ?
C64 N14 N13 115.3(12) . . ?
C7 N2 N1 111.0(11) . . ?
C50 N11 C51 120.9(12) . . ?
N14 N13 Sn4 131.3(9) . . ?
C62 N13 Sn4 113.4(9) . . ?
C62 N13 N14 115.2(12) . . ?
C31 N7 C32 119.7(12) . . ?
C15 N4 C14 113.6(11) . . ?
C45 N10 N9 111.5(11) . . ?
C12 N3 C13 119.8(11) . . ?
C53 N12 C52 117.1(12) . . ?
N2 N1 Sn1 134.2(8) . . ?
C5 N1 Sn1 111.5(8) . . ?
C5 N1 N2 113.7(10) . . ?
C34 N8 C33 117.5(12) . . ?
C76 C65 C66 118.5(13) . . ?
C76 C65 C64 113.6(13) . . ?
C66 C65 C64 128.0(13) . . ?
C26 N6 N5 109.5(10) . . ?
N10 N9 Sn3 128.6(8) . . ?
C43 N9 Sn3 111.4(9) . . ?
C43 N9 N10 118.9(11) . . ?
C69 N15 C70 119.9(13) . . ?
C72 N16 C71 115.0(13) . . ?
N6 N5 Sn2 128.6(8) . . ?
C24 N5 Sn2 112.0(8) . . ?
C24 N5 N6 117.5(11) . . ?
C32 C28 C27 119.8(13) . . ?
C32 C28 C29 117.7(13) . . ?
C29 C28 C27 122.5(13) . . ?
C65 C76 C75 123.3(13) . . ?
C59 C58 Sn4 112.6(9) . . ?
C59 C58 C61 113.5(12) . . ?
C59 C58 C60 107.8(12) . . ?
C61 C58 Sn4 109.1(9) . . ?
C61 C58 C60 107.7(12) . . ?
C60 C58 Sn4 105.8(10) . . ?
N11 C50 C49 125.2(13) . . ?
C18 C19 C8 120.0 . . ?
C19 C18 C14 120.0 . . ?
C19 C18 C17 120.5(8) . . ?
C14 C18 C17 119.5(8) . . ?
C18 C14 N4 122.8(7) . . ?
C13 C14 N4 117.1(7) . . ?
C13 C14 C18 120.0 . . ?
N3 C13 C14 117.7(7) . . ?
N3 C13 C9 122.1(7) . . ?
C14 C13 C9 120.0 . . ?
C13 C9 C10 117.7(8) . . ?
C8 C9 C13 120.0 . . ?
C8 C9 C10 122.2(8) . . ?
C19 C8 C7 113.0(8) . . ?
C9 C8 C19 120.0 . . ?
C9 C8 C7 126.8(8) . . ?
C33 C37 C38 119.1(13) . . ?
C36 C37 C33 118.0(13) . . ?
C36 C37 C38 122.9(13) . . ?
N15 C70 C66 121.7(14) . . ?
N15 C70 C71 118.7(13) . . ?
C66 C70 C71 119.6(13) . . ?
C65 C66 C70 120.1(14) . . ?
C67 C66 C65 123.4(13) . . ?
C67 C66 C70 116.4(13) . . ?
C3 C1 Sn1 112.4(9) . . ?
C3 C1 C4 112.0(11) . . ?
C3 C1 C2 108.7(11) . . ?
C4 C1 Sn1 109.4(8) . . ?
C4 C1 C2 109.9(11) . . ?
C2 C1 Sn1 104.2(9) . . ?
N1 C5 C4 115.5(12) . . ?
N1 C5 C6 123.3(11) . . ?
C6 C5 C4 121.1(12) . . ?
N7 C31 C30 123.7(13) . . ?
N8 C33 C37 121.9(13) . . ?
N8 C33 C32 119.0(13) . . ?
C32 C33 C37 119.1(13) . . ?
C47 C46 C57 120.0 . . ?
C47 C46 C45 128.3(7) . . ?
C57 C46 C45 111.7(7) . . ?
C46 C47 C51 120.0 . . ?
C46 C47 C48 122.2(8) . . ?
C51 C47 C48 117.8(8) . . ?
C47 C51 N11 120.1(8) . . ?
C52 C51 N11 119.8(8) . . ?
C52 C51 C47 120.0 . . ?
N12 C52 C51 118.0(8) . . ?
N12 C52 C56 122.0(8) . . ?
C51 C52 C56 120.0 . . ?
C52 C56 C55 118.0(8) . . ?
C57 C56 C52 120.0 . . ?
C57 C56 C55 122.0(8) . . ?
C56 C57 C46 120.0 . . ?
N13 C62 C61 114.2(13) . . ?
N13 C62 C63 125.0(13) . . ?
C63 C62 C61 120.7(13) . . ?
N7 C32 C28 122.0(13) . . ?
N7 C32 C33 117.5(12) . . ?
C28 C32 C33 120.4(12) . . ?
C48 C49 C50 117.1(13) . . ?
N6 C26 C27 125.6(12) . . ?
C37 C36 C35 118.6(14) . . ?
N5 C24 C23 115.8(11) . . ?
N5 C24 C25 126.7(12) . . ?
C23 C24 C25 117.5(11) . . ?
C49 C48 C47 118.7(12) . . ?
C24 C23 C20 114.3(11) . . ?
C76 C75 C74 122.2(13) . . ?
C71 C75 C76 119.7(13) . . ?
C71 C75 C74 118.2(13) . . ?
N14 C64 C65 122.9(14) . . ?
C26 C27 C28 126.9(13) . . ?
C38 C27 C28 117.6(13) . . ?
C38 C27 C26 115.4(13) . . ?
C30 C29 C28 118.5(14) . . ?
C11 C10 C9 119.0(12) . . ?
C5 C4 C1 116.0(11) . . ?
N16 C71 C70 117.1(13) . . ?
N16 C71 C75 124.2(13) . . ?
C75 C71 C70 118.7(13) . . ?
C54 C55 C56 120.6(13) . . ?
C27 C38 C37 124.0(13) . . ?
C55 C54 C53 118.5(14) . . ?
N10 C45 C46 125.3(12) . . ?
C34 C35 C36 118.8(13) . . ?
C39 C42 C43 114.4(12) . . ?
C12 C11 C10 119.9(15) . . ?
N3 C12 C11 121.3(14) . . ?
C62 C61 C58 116.3(12) . . ?
C16 C17 C18 118.5(14) . . ?
C29 C30 C31 118.3(14) . . ?
N9 C43 C42 115.7(12) . . ?
N9 C43 C44 125.0(13) . . ?
C44 C43 C42 119.3(13) . . ?
N2 C7 C8 123.9(12) . . ?
C66 C67 C68 121.8(14) . . ?
C73 C74 C75 117.8(15) . . ?
N12 C53 C54 123.8(14) . . ?
C35 C34 N8 125.1(13) . . ?
N4 C15 C16 126.0(14) . . ?
C40 C39 Sn3 106.4(9) . . ?
C40 C39 C41 110.7(12) . . ?
C42 C39 Sn3 110.0(9) . . ?
C42 C39 C40 113.5(12) . . ?
C42 C39 C41 109.4(12) . . ?
C41 C39 Sn3 106.5(8) . . ?
C69 C68 C67 117.0(14) . . ?
N16 C72 C73 125.9(14) . . ?
C23 C20 Sn2 110.5(8) . . ?
C23 C20 C22 110.8(11) . . ?
C21 C20 Sn2 108.0(9) . . ?
C21 C20 C23 112.2(11) . . ?
C21 C20 C22 107.6(12) . . ?
C22 C20 Sn2 107.6(8) . . ?
C17 C16 C15 119.4(15) . . ?
C72 C73 C74 118.7(16) . . ?
Cl1 C77 Cl2 111.1(8) . . ?
Cl4 C78 Cl3 111.8(9) . . ?
N15 C69 C68 123.1(14) . . ?
Cl5 C79 Cl6 109.6(11) . . ?
S1A Sn1A S2A 90.0(15) . . ?
S1A Sn1A S6A 120.7(15) . . ?
S6A Sn1A S2A 106.4(15) . . ?
S2A Sn2A S1A 90.7(15) . . ?
S2A Sn2A S3A 119.4(16) . . ?
S3A Sn2A S1A 110.6(14) . . ?
S3B Sn3B S4B 122(3) . . ?
S3B Sn3B S5B 111(3) . . ?
S4B Sn3B S5B 92(3) . . ?
S5B Sn4B S4B 89(3) . . ?
S5B Sn4B S6B 120(3) . . ?
S6B Sn4B S4B 104(2) . . ?
S3A Sn3A S5A 108.1(14) . . ?
S4A Sn3A S5A 93.5(15) . . ?
S4A Sn3A S3A 118.6(16) . . ?
S5A Sn4A S4A 91.2(15) . . ?
S6A Sn4A S5A 118.3(15) . . ?
S6A Sn4A S4A 106.6(15) . . ?
S1B Sn1B S2B 91(3) . . ?
S1B Sn1B S6B 119(3) . . ?
S6B Sn1B S2B 106(2) . . ?
S2B Sn2B S3B 122(3) . . ?
S1B Sn2B S2B 94(3) . . ?
S1B Sn2B S3B 109(2) . . ?
Sn4A S5A Sn3A 87.6(13) . . ?
Sn1A S1A Sn2A 91.2(14) . . ?
Sn2A S2A Sn1A 88.0(13) . . ?
Sn3A S3A Sn2A 108.4(17) . . ?
Sn4A S6A Sn1A 111.8(18) . . ?
Sn3A S4A Sn4A 87.7(13) . . ?
Sn2B S2B Sn1B 85(2) . . ?
Sn2B S1B Sn1B 89(2) . . ?
Sn3B S3B Sn2B 104(3) . . ?
Sn3B S4B Sn4B 88(2) . . ?
Sn4B S5B Sn3B 91(3) . . ?
Sn4B S6B Sn1B 111(3) . . ?
Cl7 C80 Cl8 105.8(13) . . ?

loop_
_geom_bond_atom_site_label_1
_geom_bond_atom_site_label_2
_geom_bond_distance
_geom_bond_site_symmetry_2
_geom_bond_publ_flag
Sn2 S3 2.421(4) . ?
Sn2 S1 2.488(3) . ?
Sn2 S2 2.400(3) . ?
Sn2 N5 2.535(11) . ?
Sn2 C20 2.198(11) . ?
Sn1 S6 2.411(4) . ?
Sn1 S1 2.383(4) . ?
Sn1 S2 2.496(3) . ?
Sn1 N1 2.536(11) . ?
Sn1 C1 2.200(12) . ?
Sn4 S6 2.424(4) . ?
Sn4 S4 2.499(4) . ?
Sn4 S5 2.383(4) . ?
Sn4 N13 2.519(12) . ?
Sn4 C58 2.191(12) . ?
Sn3 S3 2.412(4) . ?
Sn3 S4 2.399(3) . ?
Sn3 S5 2.496(4) . ?
Sn3 N9 2.535(11) . ?
Sn3 C39 2.202(12) . ?
Cl1 C77 1.765(16) . ?
Cl2 C77 1.798(17) . ?
Cl3 C78 1.799(17) . ?
Cl6 C79 1.80(2) . ?
Cl4 C78 1.733(18) . ?
Cl5 C79 1.75(2) . ?
N14 N13 1.391(16) . ?
N14 C64 1.277(18) . ?
N2 N1 1.414(15) . ?
N2 C7 1.239(17) . ?
N11 C50 1.20(2) . ?
N11 C51 1.416(13) . ?
N13 C62 1.280(18) . ?
N7 C31 1.27(2) . ?
N7 C32 1.361(17) . ?
N4 C14 1.444(13) . ?
N4 C15 1.361(19) . ?
N10 N9 1.390(15) . ?
N10 C45 1.275(17) . ?
N3 C13 1.359(13) . ?
N3 C12 1.357(19) . ?
N12 C52 1.370(13) . ?
N12 C53 1.365(19) . ?
N1 C5 1.318(17) . ?
N8 C33 1.356(18) . ?
N8 C34 1.348(19) . ?
C65 C76 1.36(2) . ?
C65 C66 1.42(2) . ?
C65 C64 1.469(19) . ?
N6 N5 1.413(15) . ?
N6 C26 1.293(18) . ?
N9 C43 1.277(19) . ?
N15 C70 1.348(19) . ?
N15 C69 1.34(2) . ?
N16 C71 1.364(19) . ?
N16 C72 1.35(2) . ?
N5 C24 1.271(17) . ?
C28 C32 1.41(2) . ?
C28 C27 1.501(18) . ?
C28 C29 1.42(2) . ?
C76 C75 1.416(19) . ?
C58 C59 1.497(19) . ?
C58 C61 1.524(19) . ?
C58 C60 1.54(2) . ?
C50 C49 1.44(2) . ?
C19 C18 1.3900 . ?
C19 C8 1.3900 . ?
C18 C14 1.3900 . ?
C18 C17 1.415(16) . ?
C14 C13 1.3900 . ?
C13 C9 1.3900 . ?
C9 C8 1.3900 . ?
C9 C10 1.424(16) . ?
C8 C7 1.523(14) . ?
C37 C33 1.422(19) . ?
C37 C36 1.41(2) . ?
C37 C38 1.44(2) . ?
C70 C66 1.423(19) . ?
C70 C71 1.45(2) . ?
C66 C67 1.39(2) . ?
C3 C1 1.522(19) . ?
C1 C4 1.535(18) . ?
C1 C2 1.55(2) . ?
C5 C4 1.486(18) . ?
C5 C6 1.482(19) . ?
C31 C30 1.43(2) . ?
C33 C32 1.42(2) . ?
C46 C47 1.3900 . ?
C46 C57 1.3900 . ?
C46 C45 1.505(15) . ?
C47 C51 1.3900 . ?
C47 C48 1.443(15) . ?
C51 C52 1.3900 . ?
C52 C56 1.3900 . ?
C56 C57 1.3900 . ?
C56 C55 1.443(15) . ?
C62 C61 1.516(19) . ?
C62 C63 1.49(2) . ?
C49 C48 1.389(18) . ?
C26 C27 1.461(19) . ?
C40 C39 1.53(2) . ?
C36 C35 1.41(2) . ?
C24 C23 1.509(18) . ?
C24 C25 1.548(18) . ?
C23 C20 1.522(18) . ?
C75 C71 1.39(2) . ?
C75 C74 1.42(2) . ?
C27 C38 1.32(2) . ?
C29 C30 1.378(19) . ?
C10 C11 1.39(2) . ?
C55 C54 1.33(2) . ?
C21 C20 1.505(19) . ?
C54 C53 1.40(2) . ?
C35 C34 1.34(2) . ?
C42 C43 1.53(2) . ?
C42 C39 1.490(19) . ?
C11 C12 1.38(2) . ?
C17 C16 1.39(2) . ?
C43 C44 1.504(19) . ?
C67 C68 1.41(2) . ?
C74 C73 1.40(2) . ?
C41 C39 1.544(18) . ?
C15 C16 1.39(2) . ?
C22 C20 1.556(17) . ?
C68 C69 1.37(2) . ?
C72 C73 1.36(2) . ?
Sn1A S1A 2.35(5) . ?
Sn1A S2A 2.52(4) . ?
Sn1A S6A 2.40(5) . ?
Sn2A S1A 2.44(4) . ?
Sn2A S2A 2.41(5) . ?
Sn2A S3A 2.42(5) . ?
Sn3B S3B 2.37(8) . ?
Sn3B S4B 2.38(8) . ?
Sn3B S5B 2.50(8) . ?
Sn4B S4B 2.62(8) . ?
Sn4B S5B 2.39(8) . ?
Sn4B S6B 2.44(8) . ?
Sn3A S5A 2.51(4) . ?
Sn3A S3A 2.42(5) . ?
Sn3A S4A 2.36(5) . ?
Sn4A S5A 2.41(4) . ?
Sn4A S6A 2.40(5) . ?
Sn4A S4A 2.56(5) . ?
Sn1B S2B 2.52(7) . ?
Sn1B S1B 2.39(8) . ?
Sn1B S6B 2.48(8) . ?
Sn2B S2B 2.43(7) . ?
Sn2B S1B 2.38(8) . ?
Sn2B S3B 2.52(8) . ?
Cl7 C80 1.748(14) . ?
Cl8 C80 1.755(14) . ?
